data_7151215
loop_
_publ_author_name
'Clayden, Jonathan'
'Vallverd\'u, Llu\'is'
'Helliwell, Madeleine'

_publ_section_title
;
 Conformational communication between the Ar-CO and Ar-N axes in
 2,2'-disubstituted benzanilides and their derivatives.
;
_journal_issue 11
_journal_name_full 'Organic &amp; biomolecular chemistry'
_journal_page_first 2106
_journal_page_last 2118
_journal_paper_doi 10.1039/b602912d
_journal_volume 4
_journal_year 2006
_chemical_formula_sum 'C20 H14 I3 N O'
_chemical_formula_weight 665.02
_chemical_name_systematic
;
?
;
_space_group_IT_number 60
_symmetry_cell_setting orthorhombic
_symmetry_space_group_name_Hall '-P 2n 2ab'
_symmetry_space_group_name_H-M 'P b c n'
_atom_sites_solution_hydrogens geom
_atom_sites_solution_primary direct
_atom_sites_solution_secondary difmap
_audit_creation_method SHELXL-97
_cell_angle_alpha 90.00
_cell_angle_beta 90.00
_cell_angle_gamma 90.00
_cell_formula_units_Z 8
_cell_length_a 17.2130(10)
_cell_length_b 14.9120(8)
_cell_length_c 15.6580(9)
_cell_measurement_reflns_used input
_cell_measurement_temperature 100(2)
_cell_measurement_theta_max 28.2835
_cell_measurement_theta_min 2.6045
_cell_volume 4019.1(4)
_computing_cell_refinement 'Bruker SMART'
_computing_data_collection 'Bruker SMART'
_computing_data_reduction 'Bruker SAINT'
_computing_molecular_graphics 'Bruker SHELXTL'
_computing_publication_material 'Bruker SHELXTL'
_computing_structure_refinement 'SHELXL-97 (Sheldrick, 1997)'
_computing_structure_solution 'SHELXS-97 (Sheldrick, 1990)'
_diffrn_ambient_temperature 100(2)
_diffrn_measured_fraction_theta_full 0.981
_diffrn_measured_fraction_theta_max 0.981
_diffrn_measurement_device_type 'CCD area detector'
_diffrn_measurement_method 'phi and omega scans'
_diffrn_radiation_monochromator graphite
_diffrn_radiation_source 'fine-focus sealed tube'
_diffrn_radiation_type MoK\a
_diffrn_radiation_wavelength 0.71073
_diffrn_reflns_av_R_equivalents 0.0250
_diffrn_reflns_av_sigmaI/netI 0.0161
_diffrn_reflns_limit_h_max 22
_diffrn_reflns_limit_h_min -22
_diffrn_reflns_limit_k_max 19
_diffrn_reflns_limit_k_min -19
_diffrn_reflns_limit_l_max 20
_diffrn_reflns_limit_l_min -20
_diffrn_reflns_number 33041
_diffrn_reflns_theta_full 28.27
_diffrn_reflns_theta_max 28.27
_diffrn_reflns_theta_min 1.81
_exptl_absorpt_coefficient_mu 4.674
_exptl_absorpt_correction_T_max 0.4550
_exptl_absorpt_correction_T_min 0.2915
_exptl_absorpt_correction_type multi-scan
_exptl_absorpt_process_details SADABS
_exptl_crystal_colour white
_exptl_crystal_density_diffrn 2.198
_exptl_crystal_density_meas 0
_exptl_crystal_density_method 'not measured'
_exptl_crystal_description block
_exptl_crystal_F_000 2464
_exptl_crystal_size_max 0.35
_exptl_crystal_size_mid 0.25
_exptl_crystal_size_min 0.20
_refine_diff_density_max 0.980
_refine_diff_density_min -1.149
_refine_diff_density_rms 0.111
_refine_ls_extinction_method none
_refine_ls_goodness_of_fit_ref 1.138
_refine_ls_hydrogen_treatment constr
_refine_ls_matrix_type full
_refine_ls_number_parameters 226
_refine_ls_number_reflns 4886
_refine_ls_number_restraints 0
_refine_ls_restrained_S_all 1.138
_refine_ls_R_factor_all 0.0255
_refine_ls_R_factor_gt 0.0237
_refine_ls_shift/su_max 0.003
_refine_ls_shift/su_mean 0.000
_refine_ls_structure_factor_coef Fsqd
_refine_ls_weighting_details 'calc w=1/[\s^2^(Fo^2^)+(0.0261P)^2^+9.1515P] where P=(Fo^2^+2Fc^2^)/3'
_refine_ls_weighting_scheme calc
_refine_ls_wR_factor_gt 0.0603
_refine_ls_wR_factor_ref 0.0612
_reflns_number_gt 4675
_reflns_number_total 4886
_reflns_threshold_expression >2sigma(I)
_cod_data_source_file b602912d.txt
_cod_data_source_block s2186na
_cod_depositor_comments
;
The following automatic conversions were performed:
'_symmetry_cell_setting' value 'Orthorhombic' changed to 'orthorhombic'
according to '/home/saulius/struct/CIF-dictionaries/cif_core.dic'
dictionary named 'cif_core.dic' version 2.4.1 from 2010-06-29.

Automatic conversion script
Id: cif_fix_enum 1527 2010-12-29 10:47:43Z saulius 
;
_cod_original_sg_symbol_H-M Pbcn
_cod_database_code 7151215

loop_
_symmetry_equiv_pos_as_xyz
'x, y, z'
'-x+1/2, -y+1/2, z+1/2'
'x+1/2, -y+1/2, -z'
'-x, y, -z+1/2'
'-x, -y, -z'
'x-1/2, y-1/2, -z-1/2'
'-x-1/2, y-1/2, z'
'x, -y, z-1/2'

loop_
_atom_site_label
_atom_site_type_symbol
_atom_site_fract_x
_atom_site_fract_y
_atom_site_fract_z
_atom_site_U_iso_or_equiv
_atom_site_adp_type
_atom_site_occupancy
_atom_site_symmetry_multiplicity
_atom_site_calc_flag
_atom_site_refinement_flags
_atom_site_disorder_assembly
_atom_site_disorder_group
C1 C 0.66108(16) 0.15937(19) 0.96707(16) 0.0137(5) Uani 1 1 d . . .
C2 C 0.69037(16) 0.07193(19) 0.96855(17) 0.0153(5) Uani 1 1 d . . .
C3 C 0.76975(17) 0.0567(2) 0.97735(19) 0.0201(6) Uani 1 1 d . . .
H3 H 0.7895 -0.0028 0.9773 0.024 Uiso 1 1 calc R . .
C4 C 0.81978(17) 0.1292(2) 0.9862(2) 0.0210(6) Uani 1 1 d . . .
H4 H 0.8740 0.1192 0.9924 0.025 Uiso 1 1 calc R . .
C5 C 0.79101(17) 0.2162(2) 0.98591(18) 0.0188(6) Uani 1 1 d . . .
H5 H 0.8254 0.2655 0.9930 0.023 Uiso 1 1 calc R . .
C6 C 0.71220(16) 0.23113(19) 0.97529(17) 0.0163(5) Uani 1 1 d . . .
H6 H 0.6929 0.2908 0.9736 0.020 Uiso 1 1 calc R . .
C7 C 0.55250(17) 0.1742(2) 0.86438(18) 0.0184(6) Uani 1 1 d . . .
H7A H 0.4953 0.1815 0.8631 0.022 Uiso 1 1 calc R . .
H7B H 0.5653 0.1155 0.8384 0.022 Uiso 1 1 calc R . .
C8 C 0.59022(18) 0.2484(2) 0.81341(18) 0.0198(6) Uani 1 1 d . . .
C9 C 0.64867(18) 0.2357(2) 0.75321(19) 0.0215(6) Uani 1 1 d . . .
C10 C 0.6846(2) 0.3075(2) 0.7120(2) 0.0276(7) Uani 1 1 d . . .
H10 H 0.7243 0.2973 0.6711 0.033 Uiso 1 1 calc R . .
C11 C 0.6613(2) 0.3942(2) 0.7318(2) 0.0335(8) Uani 1 1 d . . .
H11 H 0.6851 0.4439 0.7043 0.040 Uiso 1 1 calc R . .
C12 C 0.6036(2) 0.4077(2) 0.7915(3) 0.0341(8) Uani 1 1 d . . .
H12 H 0.5882 0.4671 0.8054 0.041 Uiso 1 1 calc R . .
C13 C 0.5681(2) 0.3364(2) 0.8311(2) 0.0271(7) Uani 1 1 d . . .
H13 H 0.5278 0.3473 0.8712 0.033 Uiso 1 1 calc R . .
C14 C 0.53328(16) 0.21090(18) 1.01561(18) 0.0149(5) Uani 1 1 d . . .
C15 C 0.56647(15) 0.2158(2) 1.10425(18) 0.0153(5) Uani 1 1 d . . .
C16 C 0.57571(16) 0.29743(19) 1.14622(19) 0.0178(5) Uani 1 1 d . . .
C17 C 0.60014(19) 0.3006(2) 1.2312(2) 0.0237(6) Uani 1 1 d . . .
H17 H 0.6071 0.3567 1.2590 0.028 Uiso 1 1 calc R . .
C18 C 0.61398(19) 0.2217(2) 1.2745(2) 0.0262(7) Uani 1 1 d . . .
H18 H 0.6300 0.2235 1.3326 0.031 Uiso 1 1 calc R . .
C19 C 0.60475(19) 0.1396(2) 1.2340(2) 0.0248(6) Uani 1 1 d . . .
H19 H 0.6142 0.0855 1.2642 0.030 Uiso 1 1 calc R . .
C20 C 0.58158(17) 0.1370(2) 1.14921(18) 0.0187(5) Uani 1 1 d . . .
H20 H 0.5759 0.0808 1.1214 0.022 Uiso 1 1 calc R . .
I1 I 0.616484(11) -0.039195(12) 0.962300(12) 0.01879(6) Uani 1 1 d . . .
I2 I 0.687428(14) 0.107799(16) 0.718615(15) 0.03325(7) Uani 1 1 d . . .
I3 I 0.555874(12) 0.420112(13) 1.083930(14) 0.02372(6) Uani 1 1 d . . .
N1 N 0.57999(14) 0.17608(16) 0.95376(14) 0.0144(4) Uani 1 1 d . . .
O1 O 0.46630(12) 0.23373(15) 1.00222(14) 0.0220(4) Uani 1 1 d . . .

loop_
_atom_site_aniso_label
_atom_site_aniso_U_11
_atom_site_aniso_U_22
_atom_site_aniso_U_33
_atom_site_aniso_U_23
_atom_site_aniso_U_13
_atom_site_aniso_U_12
C1 0.0122(12) 0.0177(13) 0.0111(11) 0.0007(9) 0.0009(9) 0.0017(10)
C2 0.0148(13) 0.0156(13) 0.0154(13) -0.0011(10) -0.0017(10) -0.0011(10)
C3 0.0164(14) 0.0189(14) 0.0250(14) 0.0001(11) -0.0006(11) 0.0039(11)
C4 0.0131(13) 0.0261(15) 0.0239(14) 0.0016(12) -0.0011(11) 0.0017(11)
C5 0.0161(13) 0.0216(14) 0.0189(13) 0.0015(11) -0.0003(11) -0.0039(11)
C6 0.0168(13) 0.0169(13) 0.0151(12) 0.0016(10) 0.0011(10) -0.0007(11)
C7 0.0155(13) 0.0229(14) 0.0168(13) -0.0011(11) -0.0050(10) 0.0003(11)
C8 0.0199(14) 0.0242(15) 0.0152(13) 0.0020(11) -0.0065(11) 0.0019(11)
C9 0.0214(15) 0.0264(15) 0.0166(13) -0.0006(12) -0.0049(11) 0.0005(12)
C10 0.0268(16) 0.0354(18) 0.0206(15) 0.0076(13) -0.0002(12) -0.0016(14)
C11 0.039(2) 0.0314(18) 0.0305(18) 0.0141(14) -0.0014(15) -0.0013(15)
C12 0.040(2) 0.0228(16) 0.039(2) 0.0015(14) 0.0001(16) 0.0049(14)
C13 0.0294(17) 0.0287(17) 0.0233(15) 0.0048(13) -0.0022(13) 0.0091(13)
C14 0.0128(12) 0.0119(12) 0.0201(13) 0.0003(10) 0.0006(10) -0.0024(10)
C15 0.0109(12) 0.0197(14) 0.0154(12) -0.0006(10) 0.0030(10) 0.0004(10)
C16 0.0147(13) 0.0171(13) 0.0217(14) -0.0017(11) 0.0028(10) -0.0011(10)
C17 0.0226(15) 0.0258(15) 0.0228(15) -0.0090(12) 0.0020(12) 0.0000(12)
C18 0.0274(16) 0.0348(18) 0.0163(14) -0.0035(12) 0.0002(12) 0.0005(13)
C19 0.0279(16) 0.0270(16) 0.0195(14) 0.0037(12) 0.0025(12) 0.0035(13)
C20 0.0204(14) 0.0175(13) 0.0182(13) -0.0008(11) 0.0037(11) 0.0004(11)
I1 0.01898(10) 0.01481(9) 0.02258(10) -0.00301(7) -0.00127(7) -0.00249(6)
I2 0.03637(13) 0.02955(12) 0.03384(13) -0.00770(9) 0.00792(9) 0.00024(9)
I3 0.02501(11) 0.01512(10) 0.03103(11) -0.00072(7) 0.00022(8) -0.00120(7)
N1 0.0120(11) 0.0173(11) 0.0138(10) -0.0001(9) -0.0023(8) 0.0002(9)
O1 0.0137(10) 0.0249(11) 0.0273(11) -0.0035(9) -0.0003(8) 0.0026(8)

loop_
_atom_type_symbol
_atom_type_description
_atom_type_scat_dispersion_real
_atom_type_scat_dispersion_imag
_atom_type_scat_source
C C 0.0033 0.0016 'International Tables Vol C Tables 4.2.6.8 and 6.1.1.4'
H H 0.0000 0.0000 'International Tables Vol C Tables 4.2.6.8 and 6.1.1.4'
N N 0.0061 0.0033 'International Tables Vol C Tables 4.2.6.8 and 6.1.1.4'
O O 0.0106 0.0060 'International Tables Vol C Tables 4.2.6.8 and 6.1.1.4'
I I -0.4742 1.8119 'International Tables Vol C Tables 4.2.6.8 and 6.1.1.4'

loop_
_geom_angle_atom_site_label_1
_geom_angle_atom_site_label_2
_geom_angle_atom_site_label_3
_geom_angle
_geom_angle_site_symmetry_1
_geom_angle_site_symmetry_3
_geom_angle_publ_flag
C6 C1 C2 119.2(3) . . ?
C6 C1 N1 119.7(2) . . ?
C2 C1 N1 121.0(2) . . ?
C3 C2 C1 120.5(3) . . ?
C3 C2 I1 118.2(2) . . ?
C1 C2 I1 121.3(2) . . ?
C4 C3 C2 119.4(3) . . ?
C4 C3 H3 120.3 . . ?
C2 C3 H3 120.3 . . ?
C5 C4 C3 120.4(3) . . ?
C5 C4 H4 119.8 . . ?
C3 C4 H4 119.8 . . ?
C6 C5 C4 120.0(3) . . ?
C6 C5 H5 120.0 . . ?
C4 C5 H5 120.0 . . ?
C5 C6 C1 120.5(3) . . ?
C5 C6 H6 119.8 . . ?
C1 C6 H6 119.8 . . ?
N1 C7 C8 110.4(2) . . ?
N1 C7 H7A 109.6 . . ?
C8 C7 H7A 109.6 . . ?
N1 C7 H7B 109.6 . . ?
C8 C7 H7B 109.6 . . ?
H7A C7 H7B 108.1 . . ?
C9 C8 C13 117.4(3) . . ?
C9 C8 C7 124.6(3) . . ?
C13 C8 C7 117.9(3) . . ?
C8 C9 C10 121.9(3) . . ?
C8 C9 I2 122.1(2) . . ?
C10 C9 I2 116.1(2) . . ?
C11 C10 C9 119.0(3) . . ?
C11 C10 H10 120.5 . . ?
C9 C10 H10 120.5 . . ?
C12 C11 C10 119.6(3) . . ?
C12 C11 H11 120.2 . . ?
C10 C11 H11 120.2 . . ?
C13 C12 C11 120.9(3) . . ?
C13 C12 H12 119.6 . . ?
C11 C12 H12 119.6 . . ?
C12 C13 C8 121.2(3) . . ?
C12 C13 H13 119.4 . . ?
C8 C13 H13 119.4 . . ?
O1 C14 N1 122.8(3) . . ?
O1 C14 C15 120.3(3) . . ?
N1 C14 C15 116.8(2) . . ?
C16 C15 C20 118.5(3) . . ?
C16 C15 C14 121.5(3) . . ?
C20 C15 C14 119.7(3) . . ?
C15 C16 C17 120.9(3) . . ?
C15 C16 I3 121.6(2) . . ?
C17 C16 I3 117.5(2) . . ?
C18 C17 C16 119.4(3) . . ?
C18 C17 H17 120.3 . . ?
C16 C17 H17 120.3 . . ?
C17 C18 C19 120.6(3) . . ?
C17 C18 H18 119.7 . . ?
C19 C18 H18 119.7 . . ?
C20 C19 C18 119.7(3) . . ?
C20 C19 H19 120.1 . . ?
C18 C19 H19 120.1 . . ?
C19 C20 C15 120.9(3) . . ?
C19 C20 H20 119.6 . . ?
C15 C20 H20 119.6 . . ?
C14 N1 C1 122.6(2) . . ?
C14 N1 C7 119.5(2) . . ?
C1 N1 C7 116.5(2) . . ?

loop_
_geom_bond_atom_site_label_1
_geom_bond_atom_site_label_2
_geom_bond_distance
_geom_bond_site_symmetry_2
_geom_bond_publ_flag
C1 C6 1.391(4) . ?
C1 C2 1.398(4) . ?
C1 N1 1.433(3) . ?
C2 C3 1.392(4) . ?
C2 I1 2.091(3) . ?
C3 C4 1.389(4) . ?
C3 H3 0.9500 . ?
C4 C5 1.389(4) . ?
C4 H4 0.9500 . ?
C5 C6 1.385(4) . ?
C5 H5 0.9500 . ?
C6 H6 0.9500 . ?
C7 N1 1.478(3) . ?
C7 C8 1.512(4) . ?
C7 H7A 0.9900 . ?
C7 H7B 0.9900 . ?
C8 C9 1.392(4) . ?
C8 C13 1.394(5) . ?
C9 C10 1.395(5) . ?
C9 I2 2.091(3) . ?
C10 C11 1.387(5) . ?
C10 H10 0.9500 . ?
C11 C12 1.379(6) . ?
C11 H11 0.9500 . ?
C12 C13 1.374(5) . ?
C12 H12 0.9500 . ?
C13 H13 0.9500 . ?
C14 O1 1.220(3) . ?
C14 N1 1.362(4) . ?
C14 C15 1.503(4) . ?
C15 C16 1.392(4) . ?
C15 C20 1.395(4) . ?
C16 C17 1.397(4) . ?
C16 I3 2.101(3) . ?
C17 C18 1.379(5) . ?
C17 H17 0.9500 . ?
C18 C19 1.387(5) . ?
C18 H18 0.9500 . ?
C19 C20 1.387(4) . ?
C19 H19 0.9500 . ?
C20 H20 0.9500 . ?

loop_
_geom_torsion_atom_site_label_1
_geom_torsion_atom_site_label_2
_geom_torsion_atom_site_label_3
_geom_torsion_atom_site_label_4
_geom_torsion
_geom_torsion_site_symmetry_1
_geom_torsion_site_symmetry_2
_geom_torsion_site_symmetry_3
_geom_torsion_site_symmetry_4
_geom_torsion_publ_flag
C6 C1 C2 C3 -0.6(4) . . . . ?
N1 C1 C2 C3 176.8(3) . . . . ?
C6 C1 C2 I1 177.10(19) . . . . ?
N1 C1 C2 I1 -5.5(4) . . . . ?
C1 C2 C3 C4 1.1(4) . . . . ?
I1 C2 C3 C4 -176.6(2) . . . . ?
C2 C3 C4 C5 -0.3(5) . . . . ?
C3 C4 C5 C6 -1.1(5) . . . . ?
C4 C5 C6 C1 1.7(4) . . . . ?
C2 C1 C6 C5 -0.8(4) . . . . ?
N1 C1 C6 C5 -178.3(2) . . . . ?
N1 C7 C8 C9 106.2(3) . . . . ?
N1 C7 C8 C13 -70.1(3) . . . . ?
C13 C8 C9 C10 0.4(4) . . . . ?
C7 C8 C9 C10 -175.9(3) . . . . ?
C13 C8 C9 I2 -179.3(2) . . . . ?
C7 C8 C9 I2 4.4(4) . . . . ?
C8 C9 C10 C11 0.1(5) . . . . ?
I2 C9 C10 C11 179.7(3) . . . . ?
C9 C10 C11 C12 0.1(5) . . . . ?
C10 C11 C12 C13 -0.8(6) . . . . ?
C11 C12 C13 C8 1.2(6) . . . . ?
C9 C8 C13 C12 -1.0(5) . . . . ?
C7 C8 C13 C12 175.6(3) . . . . ?
O1 C14 C15 C16 -64.4(4) . . . . ?
N1 C14 C15 C16 118.8(3) . . . . ?
O1 C14 C15 C20 109.3(3) . . . . ?
N1 C14 C15 C20 -67.5(3) . . . . ?
C20 C15 C16 C17 0.5(4) . . . . ?
C14 C15 C16 C17 174.3(3) . . . . ?
C20 C15 C16 I3 179.2(2) . . . . ?
C14 C15 C16 I3 -7.0(4) . . . . ?
C15 C16 C17 C18 -1.1(5) . . . . ?
I3 C16 C17 C18 -179.9(2) . . . . ?
C16 C17 C18 C19 0.8(5) . . . . ?
C17 C18 C19 C20 0.2(5) . . . . ?
C18 C19 C20 C15 -0.8(5) . . . . ?
C16 C15 C20 C19 0.5(4) . . . . ?
C14 C15 C20 C19 -173.4(3) . . . . ?
O1 C14 N1 C1 172.4(3) . . . . ?
C15 C14 N1 C1 -10.9(4) . . . . ?
O1 C14 N1 C7 6.7(4) . . . . ?
C15 C14 N1 C7 -176.5(2) . . . . ?
C6 C1 N1 C14 -69.8(3) . . . . ?
C2 C1 N1 C14 112.8(3) . . . . ?
C6 C1 N1 C7 96.2(3) . . . . ?
C2 C1 N1 C7 -81.2(3) . . . . ?
C8 C7 N1 C14 102.6(3) . . . . ?
C8 C7 N1 C1 -63.9(3) . . . . ?

loop_
_cod_related_entry_id
_cod_related_entry_database
_cod_related_entry_code
1 ChemSpider 9867913
